data_1573461
loop_
_publ_author_name
'Sharangi, Sanhati'
'Chakraborty, Barsha'
'Jha, Raushan Kumar'
'Mandal, Swarnadeep'
'Koner, Apurba Lal'
'Kumar, Sangit'

_publ_section_title
;
 Regio- and diastereoselective synthesis of cyclobutylated phenothiazines
 via [2 + 2] photocycloaddition: demonstrating wavelength-gated
 cycloreversion inside live cells
;
_journal_name_full 'Chemical Science'
_journal_paper_doi 10.1039/D4SC07817A
_journal_year 2025
_chemical_absolute_configuration S
_chemical_formula_moiety '2(C30 H21 N O S)'
_chemical_formula_sum 'C60 H42 N2 O2 S2'
_chemical_formula_weight 887.07
_space_group_crystal_system monoclinic
_space_group_IT_number 4
_space_group_name_Hall 'P 2yb'
_space_group_name_H-M_alt 'P 1 21 1'
_atom_sites_solution_hydrogens geom
_atom_sites_solution_primary dual
_audit_creation_date 2024-11-17
_audit_creation_method
;
Olex2 1.3
(compiled 2020.11.12 svn.r5f609507 for OlexSys, GUI svn.r6408)
;
_audit_update_record
;
2024-11-18 deposited with the CCDC.	2024-12-05 downloaded from the CCDC.
;
_cell_angle_alpha 90
_cell_angle_beta 90.368(14)
_cell_angle_gamma 90
_cell_formula_units_Z 2
_cell_length_a 5.9514(19)
_cell_length_b 16.600(5)
_cell_length_c 22.163(7)
_cell_measurement_reflns_used 1524
_cell_measurement_temperature 120(2)
_cell_measurement_theta_max 21.84
_cell_measurement_theta_min 2.21
_cell_volume 2189.5(12)
_computing_cell_refinement 'SAINT V8.40B (?, 2016)'
_computing_data_collection 'Bruker APEX2'
_computing_data_reduction 'SAINT V8.40B (?, 2016)'
_computing_molecular_graphics 'Olex2 1.3 (Dolomanov et al., 2009)'
_computing_publication_material 'Olex2 1.3 (Dolomanov et al., 2009)'
_computing_structure_refinement 'ShelXL (Sheldrick, 2015)'
_computing_structure_solution 'ShelXT (Sheldrick, 2015)'
_diffrn_ambient_temperature 120.0
_diffrn_measured_fraction_theta_full 0.995
_diffrn_measured_fraction_theta_max 0.997
_diffrn_measurement_device_type 'Bruker APEX-II CCD'
_diffrn_measurement_method '\f and \w scans'
_diffrn_radiation_type MoK\a
_diffrn_radiation_wavelength 0.71073
_diffrn_reflns_av_R_equivalents 0.2866
_diffrn_reflns_av_unetI/netI 0.2275
_diffrn_reflns_Laue_measured_fraction_full 0.995
_diffrn_reflns_Laue_measured_fraction_max 0.997
_diffrn_reflns_limit_h_max 8
_diffrn_reflns_limit_h_min -8
_diffrn_reflns_limit_k_max 23
_diffrn_reflns_limit_k_min -23
_diffrn_reflns_limit_l_max 30
_diffrn_reflns_limit_l_min -30
_diffrn_reflns_number 75484
_diffrn_reflns_point_group_measured_fraction_full 0.994
_diffrn_reflns_point_group_measured_fraction_max 0.996
_diffrn_reflns_theta_full 25.242
_diffrn_reflns_theta_max 29.574
_diffrn_reflns_theta_min 2.210
_diffrn_standards_number 0
_exptl_absorpt_coefficient_mu 0.172
_exptl_absorpt_correction_T_max 0.7460
_exptl_absorpt_correction_T_min 0.4814
_exptl_absorpt_correction_type none
_exptl_absorpt_process_details
;
SADABS-2016/2 (Bruker,2016/2) was used for absorption correction.
wR2(int) was 0.1291 before and 0.0849 after correction.
The Ratio of minimum to maximum transmission is 0.6453.
The \l/2 correction factor is Not present.
;
_exptl_crystal_colour Yellow
_exptl_crystal_density_diffrn 1.346
_exptl_crystal_description needle
_exptl_crystal_F_000 928
_exptl_crystal_size_max 0.02
_exptl_crystal_size_mid 0.01
_exptl_crystal_size_min 0.008
_refine_diff_density_max 0.648
_refine_diff_density_min -0.503
_refine_diff_density_rms 0.127
_refine_ls_abs_structure_details
;
 Flack x determined using 1542 quotients [(I+)-(I-)]/[(I+)+(I-)]
 (Parsons, Flack and Wagner, Acta Cryst. B69 (2013) 249-259).
;
_refine_ls_abs_structure_Flack 0.08(10)
_refine_ls_extinction_coef 0.056(8)
_refine_ls_extinction_expression Fc^*^=kFc[1+0.001xFc^2^\l^3^/sin(2\q)]^-1/4^
_refine_ls_extinction_method 'SHELXL-2018/3 (Sheldrick 2018)'
_refine_ls_goodness_of_fit_ref 1.024
_refine_ls_hydrogen_treatment constr
_refine_ls_matrix_type full
_refine_ls_number_parameters 596
_refine_ls_number_reflns 12259
_refine_ls_number_restraints 1
_refine_ls_restrained_S_all 1.024
_refine_ls_R_factor_all 0.2350
_refine_ls_R_factor_gt 0.1177
_refine_ls_shift/su_max 0.000
_refine_ls_shift/su_mean 0.000
_refine_ls_structure_factor_coef Fsqd
_refine_ls_weighting_details 'w=1/[\s^2^(Fo^2^)+(0.1588P)^2^+0.9058P] where P=(Fo^2^+2Fc^2^)/3'
_refine_ls_weighting_scheme calc
_refine_ls_wR_factor_gt 0.2794
_refine_ls_wR_factor_ref 0.3453
_reflns_Friedel_coverage 0.936
_reflns_Friedel_fraction_full 0.993
_reflns_Friedel_fraction_max 0.996
_reflns_number_gt 5426
_reflns_number_total 12259
_reflns_threshold_expression 'I > 2\s(I)'
_cod_data_source_file d4sc07817a4.cif
_cod_data_source_block 2y
_cod_database_code 1573461
_shelx_shelxl_version_number 2018/3
_shelx_space_group_comment
;
The symmetry employed for this shelxl refinement is uniquely defined
by the following loop, which should always be used as a source of
symmetry information in preference to the above space-group names.
They are only intended as comments.
;
_olex2_refinement_description
;
1.a Ternary CH refined with riding coordinates:
 C23(H23), C24A(H24A), C23A(H23A), C2(H2), C2A(H2A), C24(H24)
1.b Aromatic/amide H refined with riding coordinates:
 C13(H13), C17A(H17A), C30A(H30A), C12(H12), C18(H18), C10(H10), C14(H14),
 C7(H7), C19(H19), C9(H9), C10A(H10A), C29A(H29A), C17(H17), C20A(H20A),
 C30(H30), C8(H8), C15(H15), C27A(H27A), C29(H29), C21(H21), C21A(H21A),
 C26(H26), C19A(H19A), C15A(H15A), C26A(H26A), C7A(H7A), C12A(H12A), C9A(H9A),
 C20(H20), C13A(H13A), C18A(H18A), C28(H28), C28A(H28A), C8A(H8A), C27(H27),
 C14A(H14A)
;
_olex2_submission_special_instructions 'No special instructions were received'

loop_
_space_group_symop_operation_xyz
'x, y, z'
'-x, y+1/2, -z'

loop_
_atom_site_label
_atom_site_type_symbol
_atom_site_fract_x
_atom_site_fract_y
_atom_site_fract_z
_atom_site_U_iso_or_equiv
_atom_site_adp_type
_atom_site_occupancy
_atom_site_site_symmetry_order
_atom_site_calc_flag
_atom_site_refinement_flags_posn
_atom_site_refinement_flags_adp
_atom_site_refinement_flags_occupancy
_atom_site_disorder_assembly
_atom_site_disorder_group
S1 S 0.3425(5) 0.45626(16) 0.85173(14) 0.0375(7) Uani 1 1 d . . . . .
S1A S 0.5292(5) 0.47707(18) 0.33751(14) 0.0415(8) Uani 1 1 d . . . . .
O1 O 0.4828(17) 0.4077(5) 1.0718(4) 0.052(2) Uani 1 1 d . . . . .
N1 N 0.8142(17) 0.3836(5) 0.8431(4) 0.035(2) Uani 1 1 d . . . . .
O1A O 0.6507(16) 0.4554(6) 0.5549(4) 0.055(2) Uani 1 1 d . . . . .
N1A N 0.0928(17) 0.3874(6) 0.3654(4) 0.038(2) Uani 1 1 d . . . . .
C22 C 0.6629(19) 0.6086(6) 0.8793(5) 0.030(2) Uani 1 1 d . . . . .
C25 C 0.5143(18) 0.5882(7) 1.0360(5) 0.033(2) Uani 1 1 d . . . . .
C23 C 0.6448(19) 0.5439(6) 0.9272(5) 0.031(2) Uani 1 1 d . . . . .
H23 H 0.795069 0.537890 0.947111 0.037 Uiso 1 1 calc R . . . .
C16A C 0.316(2) 0.4541(7) 0.2859(5) 0.039(3) Uani 1 1 d . . . . .
C1A C 0.511(2) 0.4491(7) 0.5150(6) 0.041(3) Uani 1 1 d . . . . .
C1 C 0.560(2) 0.4069(7) 1.0207(5) 0.041(3) Uani 1 1 d . . . . .
C24A C 0.4575(19) 0.5894(6) 0.4643(5) 0.034(3) Uani 1 1 d . . . . .
H24A H 0.567376 0.625435 0.443570 0.041 Uiso 1 1 calc R . . . .
C22A C 0.210(2) 0.6249(6) 0.3670(5) 0.033(2) Uani 1 1 d . . . . .
C13 C 0.804(2) 0.4688(7) 0.6885(5) 0.044(3) Uani 1 1 d . . . . .
H13 H 0.901212 0.471249 0.654724 0.053 Uiso 1 1 calc R . . . .
C16 C 0.5234(18) 0.4616(7) 0.7887(5) 0.037(3) Uani 1 1 d . . . . .
C17A C 0.006(2) 0.6156(7) 0.3374(5) 0.039(3) Uani 1 1 d . . . . .
H17A H -0.098420 0.577841 0.353234 0.047 Uiso 1 1 calc R . . . .
C30A C 0.212(2) 0.6042(7) 0.5570(5) 0.039(3) Uani 1 1 d . . . . .
H30A H 0.108885 0.565748 0.541026 0.047 Uiso 1 1 calc R . . . .
C12 C 0.870(2) 0.4272(7) 0.7424(5) 0.039(3) Uani 1 1 d . . . . .
H12 H 1.011424 0.400623 0.743912 0.047 Uiso 1 1 calc R . . . .
C18 C 0.872(2) 0.6697(8) 0.7995(6) 0.046(3) Uani 1 1 d . . . . .
H18 H 1.003070 0.671446 0.775333 0.055 Uiso 1 1 calc R . . . .
C6A C 0.316(2) 0.3964(7) 0.5187(5) 0.040(3) Uani 1 1 d . . . . .
C5 C 0.846(2) 0.3530(6) 0.9474(5) 0.033(2) Uani 1 1 d . . . . .
C10 C 1.038(2) 0.3074(6) 0.9378(5) 0.035(3) Uani 1 1 d . . . . .
H10 H 1.094956 0.302389 0.898053 0.042 Uiso 1 1 calc R . . . .
C5A C 0.168(2) 0.3816(6) 0.4710(5) 0.037(3) Uani 1 1 d . . . . .
C11A C 0.123(2) 0.4162(7) 0.3066(6) 0.041(3) Uani 1 1 d . . . . .
C14 C 0.594(2) 0.5054(7) 0.6866(5) 0.044(3) Uani 1 1 d . . . . .
H14 H 0.547956 0.533349 0.651277 0.053 Uiso 1 1 calc R . . . .
C7 C 0.876(2) 0.3207(7) 1.0540(6) 0.046(3) Uani 1 1 d . . . . .
H7 H 0.822775 0.325368 1.094153 0.055 Uiso 1 1 calc R . . . .
C4 C 0.736(2) 0.3969(6) 0.8948(6) 0.036(3) Uani 1 1 d . . . . .
C19 C 0.703(2) 0.7241(8) 0.7880(6) 0.045(3) Uani 1 1 d . . . . .
H19 H 0.716173 0.762762 0.756594 0.054 Uiso 1 1 calc R . . . .
C9 C 1.147(2) 0.2695(7) 0.9845(6) 0.047(3) Uani 1 1 d . . . . .
H9 H 1.277582 0.238313 0.977367 0.056 Uiso 1 1 calc R . . . .
C10A C -0.016(2) 0.3298(7) 0.4778(6) 0.040(3) Uani 1 1 d . . . . .
H10A H -0.113975 0.318802 0.444802 0.048 Uiso 1 1 calc R . . . .
C3A C 0.367(2) 0.4851(7) 0.4039(5) 0.039(3) Uani 1 1 d . . . . .
C29A C 0.167(2) 0.6402(7) 0.6132(6) 0.045(3) Uani 1 1 d . . . . .
H29A H 0.030464 0.628093 0.633482 0.054 Uiso 1 1 calc R . . . .
C3 C 0.5542(19) 0.4563(7) 0.9099(5) 0.034(2) Uani 1 1 d . . . . .
C23A C 0.260(2) 0.5709(7) 0.4203(5) 0.037(3) Uani 1 1 d . . . . .
H23A H 0.119676 0.562667 0.443993 0.045 Uiso 1 1 calc R . . . .
C17 C 0.859(2) 0.6137(7) 0.8441(6) 0.045(3) Uani 1 1 d . . . . .
H17 H 0.981165 0.578098 0.851442 0.054 Uiso 1 1 calc R . . . .
C20A C 0.304(2) 0.7300(9) 0.2947(6) 0.053(4) Uani 1 1 d . . . . .
H20A H 0.405526 0.769879 0.280874 0.063 Uiso 1 1 calc R . . . .
C30 C 0.714(2) 0.5768(7) 1.0689(6) 0.040(3) Uani 1 1 d . . . . .
H30 H 0.825289 0.541510 1.053473 0.048 Uiso 1 1 calc R . . . .
C4A C 0.2106(19) 0.4162(7) 0.4098(6) 0.040(3) Uani 1 1 d . . . . .
C11 C 0.732(2) 0.4252(6) 0.7924(5) 0.036(3) Uani 1 1 d . . . . .
C2 C 0.442(2) 0.4549(7) 0.9712(5) 0.041(3) Uani 1 1 d . . . . .
H2 H 0.280463 0.438716 0.967444 0.049 Uiso 1 1 calc R . . . .
C8 C 1.061(2) 0.2777(7) 1.0435(6) 0.047(3) Uani 1 1 d . . . . .
H8 H 1.135679 0.252019 1.076247 0.056 Uiso 1 1 calc R . . . .
C15 C 0.450(2) 0.5017(7) 0.7367(5) 0.039(3) Uani 1 1 d . . . . .
H15 H 0.305023 0.525930 0.735206 0.047 Uiso 1 1 calc R . . . .
C2A C 0.541(2) 0.4978(7) 0.4582(5) 0.042(3) Uani 1 1 d . . . . .
H2A H 0.699959 0.495048 0.443790 0.051 Uiso 1 1 calc R . . . .
C6 C 0.760(2) 0.3594(6) 1.0072(6) 0.039(3) Uani 1 1 d . . . . .
C27A C 0.510(3) 0.7122(8) 0.6078(6) 0.055(4) Uani 1 1 d . . . . .
H27A H 0.613690 0.749473 0.624888 0.066 Uiso 1 1 calc R . . . .
C24 C 0.465(2) 0.5493(6) 0.9766(5) 0.038(3) Uani 1 1 d . . . . .
H24 H 0.327291 0.574720 0.958971 0.046 Uiso 1 1 calc R . . . .
C29 C 0.752(2) 0.6150(7) 1.1222(6) 0.041(3) Uani 1 1 d . . . . .
H29 H 0.888727 0.605854 1.143361 0.049 Uiso 1 1 calc R . . . .
C21 C 0.486(2) 0.6659(7) 0.8691(6) 0.046(3) Uani 1 1 d . . . . .
H21 H 0.354863 0.665846 0.893190 0.055 Uiso 1 1 calc R . . . .
C21A C 0.352(2) 0.6838(7) 0.3450(6) 0.042(3) Uani 1 1 d . . . . .
H21A H 0.490700 0.693041 0.365582 0.051 Uiso 1 1 calc R . . . .
C26 C 0.357(2) 0.6412(6) 1.0619(5) 0.036(3) Uani 1 1 d . . . . .
H26 H 0.219728 0.650780 1.041075 0.043 Uiso 1 1 calc R . . . .
C25A C 0.404(2) 0.6238(6) 0.5240(6) 0.041(3) Uani 1 1 d . . . . .
C19A C 0.100(3) 0.7160(7) 0.2649(6) 0.050(3) Uani 1 1 d . . . . .
H19A H 0.065507 0.745896 0.229531 0.060 Uiso 1 1 calc R . . . .
C15A C 0.337(2) 0.4780(7) 0.2247(6) 0.048(3) Uani 1 1 d . . . . .
H15A H 0.465492 0.506098 0.210866 0.057 Uiso 1 1 calc R . . . .
C26A C 0.557(2) 0.6785(7) 0.5512(6) 0.045(3) Uani 1 1 d . . . . .
H26A H 0.691734 0.692326 0.531035 0.054 Uiso 1 1 calc R . . . .
C7A C 0.275(3) 0.3611(7) 0.5751(6) 0.051(3) Uani 1 1 d . . . . .
H7A H 0.372169 0.371611 0.608451 0.061 Uiso 1 1 calc R . . . .
C12A C -0.044(2) 0.3968(7) 0.2632(5) 0.040(3) Uani 1 1 d . . . . .
H12A H -0.171303 0.366183 0.275248 0.048 Uiso 1 1 calc R . . . .
C9A C -0.051(3) 0.2951(7) 0.5334(6) 0.048(3) Uani 1 1 d . . . . .
H9A H -0.175611 0.260004 0.538583 0.058 Uiso 1 1 calc R . . . .
C20 C 0.513(2) 0.7209(7) 0.8231(6) 0.045(3) Uani 1 1 d . . . . .
H20 H 0.395283 0.758299 0.815319 0.054 Uiso 1 1 calc R . . . .
C13A C -0.027(2) 0.4212(8) 0.2043(6) 0.045(3) Uani 1 1 d . . . . .
H13A H -0.147764 0.411375 0.177065 0.054 Uiso 1 1 calc R . . . .
C18A C -0.056(3) 0.6585(8) 0.2860(6) 0.048(3) Uani 1 1 d . . . . .
H18A H -0.195189 0.649542 0.266036 0.058 Uiso 1 1 calc R . . . .
C28 C 0.593(2) 0.6672(7) 1.1462(6) 0.046(3) Uani 1 1 d . . . . .
H28 H 0.621155 0.694118 1.183333 0.055 Uiso 1 1 calc R . . . .
C28A C 0.319(3) 0.6932(7) 0.6393(6) 0.055(4) Uani 1 1 d . . . . .
H28A H 0.292388 0.715730 0.677951 0.066 Uiso 1 1 calc R . . . .
C8A C 0.090(3) 0.3102(8) 0.5816(7) 0.055(4) Uani 1 1 d . . . . .
H8A H 0.060451 0.285869 0.619542 0.066 Uiso 1 1 calc R . . . .
C27 C 0.395(2) 0.6794(7) 1.1156(6) 0.048(3) Uani 1 1 d . . . . .
H27 H 0.283663 0.714250 1.131756 0.057 Uiso 1 1 calc R . . . .
C14A C 0.156(2) 0.4582(9) 0.1847(6) 0.056(4) Uani 1 1 d . . . . .
H14A H 0.167228 0.471919 0.143220 0.067 Uiso 1 1 calc R . . . .

loop_
_atom_site_aniso_label
_atom_site_aniso_U_11
_atom_site_aniso_U_22
_atom_site_aniso_U_33
_atom_site_aniso_U_23
_atom_site_aniso_U_13
_atom_site_aniso_U_12
S1 0.0357(14) 0.0320(14) 0.0449(17) -0.0029(13) 0.0000(12) -0.0006(12)
S1A 0.0431(16) 0.0409(16) 0.0406(17) -0.0062(13) 0.0074(13) 0.0008(13)
O1 0.084(7) 0.030(4) 0.042(5) -0.002(4) 0.014(5) -0.003(4)
N1 0.046(6) 0.025(4) 0.035(6) -0.004(4) -0.006(4) 0.002(4)
O1A 0.063(6) 0.053(5) 0.049(5) -0.002(5) -0.014(5) 0.012(5)
N1A 0.052(6) 0.029(5) 0.033(5) -0.001(4) 0.001(5) 0.000(4)
C22 0.039(6) 0.025(5) 0.026(6) -0.003(4) -0.005(5) -0.001(4)
C25 0.032(6) 0.036(6) 0.030(6) -0.005(5) 0.002(5) -0.005(5)
C23 0.035(6) 0.029(5) 0.029(6) 0.000(4) -0.003(5) 0.002(4)
C16A 0.049(7) 0.035(6) 0.033(6) -0.007(5) 0.008(5) 0.000(6)
C1A 0.050(7) 0.034(6) 0.039(7) 0.001(5) 0.004(6) 0.012(6)
C1 0.060(8) 0.028(5) 0.035(7) -0.006(5) 0.013(6) -0.018(5)
C24A 0.038(6) 0.030(5) 0.034(6) -0.010(5) -0.001(5) -0.007(5)
C22A 0.046(7) 0.029(5) 0.025(6) -0.001(4) -0.002(5) -0.003(5)
C13 0.066(8) 0.030(6) 0.036(7) -0.004(5) 0.006(6) 0.000(6)
C16 0.036(6) 0.036(6) 0.040(6) -0.004(5) 0.012(5) -0.012(5)
C17A 0.046(7) 0.036(6) 0.036(7) -0.001(5) 0.005(6) 0.003(5)
C30A 0.045(7) 0.038(6) 0.036(7) -0.006(5) -0.006(5) 0.001(5)
C12 0.044(7) 0.032(6) 0.041(7) -0.001(5) -0.002(5) -0.005(5)
C18 0.047(7) 0.045(7) 0.045(8) 0.009(6) 0.006(6) 0.000(6)
C6A 0.041(6) 0.042(6) 0.035(7) -0.003(5) -0.004(5) 0.006(5)
C5 0.045(7) 0.021(5) 0.033(6) 0.001(4) 0.004(5) -0.007(5)
C10 0.045(7) 0.022(5) 0.038(6) 0.003(5) 0.002(5) -0.005(5)
C5A 0.053(7) 0.028(5) 0.031(6) -0.001(5) -0.005(5) 0.005(5)
C11A 0.039(6) 0.031(6) 0.053(8) -0.005(5) 0.008(6) -0.002(5)
C14 0.071(9) 0.037(6) 0.026(6) 0.000(5) -0.002(6) -0.005(6)
C7 0.080(10) 0.023(5) 0.034(7) 0.011(5) 0.000(6) -0.010(6)
C4 0.040(6) 0.027(5) 0.041(7) 0.002(5) -0.005(5) -0.006(5)
C19 0.056(8) 0.040(6) 0.040(7) 0.006(5) -0.002(6) -0.013(6)
C9 0.053(8) 0.035(6) 0.052(8) 0.004(6) -0.005(7) -0.001(6)
C10A 0.051(7) 0.030(6) 0.038(7) 0.001(5) -0.002(6) 0.009(5)
C3A 0.059(7) 0.027(5) 0.029(6) 0.002(5) 0.000(5) 0.009(5)
C29A 0.056(8) 0.044(7) 0.035(7) 0.006(5) 0.008(6) 0.002(6)
C3 0.044(6) 0.025(5) 0.032(6) -0.006(5) 0.004(5) -0.006(5)
C23A 0.044(7) 0.029(5) 0.038(7) -0.010(5) -0.004(5) 0.000(5)
C17 0.042(7) 0.034(6) 0.057(8) 0.005(6) -0.005(6) 0.014(5)
C20A 0.058(9) 0.060(8) 0.040(8) 0.017(6) 0.018(7) 0.013(7)
C30 0.047(7) 0.026(5) 0.046(7) -0.004(5) 0.012(6) 0.005(5)
C4A 0.033(6) 0.039(6) 0.049(8) -0.006(5) 0.005(5) -0.006(5)
C11 0.041(6) 0.030(5) 0.036(7) -0.003(5) -0.011(5) 0.002(5)
C2 0.047(7) 0.033(5) 0.042(7) -0.005(5) 0.002(5) 0.000(5)
C8 0.062(9) 0.034(6) 0.044(8) 0.001(5) -0.007(7) 0.003(6)
C15 0.043(7) 0.036(6) 0.037(7) -0.003(5) -0.002(5) 0.007(5)
C2A 0.050(7) 0.040(6) 0.037(7) -0.006(5) -0.001(6) 0.004(5)
C6 0.049(7) 0.018(5) 0.048(7) -0.005(5) 0.002(6) 0.000(5)
C27A 0.086(11) 0.042(7) 0.036(7) -0.009(6) -0.014(7) -0.014(7)
C24 0.053(8) 0.024(5) 0.037(7) 0.000(5) 0.002(6) 0.003(5)
C29 0.050(7) 0.029(6) 0.043(7) -0.001(5) -0.003(6) -0.007(5)
C21 0.054(8) 0.041(7) 0.041(8) 0.006(6) 0.000(6) 0.004(6)
C21A 0.046(7) 0.040(6) 0.041(7) -0.001(5) 0.009(6) 0.007(6)
C26 0.041(7) 0.031(5) 0.035(6) 0.007(5) -0.009(5) -0.003(5)
C25A 0.061(8) 0.024(5) 0.037(7) -0.002(5) -0.004(6) 0.002(5)
C19A 0.079(10) 0.035(6) 0.036(7) -0.008(5) 0.010(7) 0.005(6)
C15A 0.063(8) 0.033(6) 0.047(7) -0.008(6) 0.023(6) 0.006(6)
C26A 0.062(8) 0.031(6) 0.040(7) -0.009(5) -0.007(6) 0.001(6)
C7A 0.083(10) 0.029(6) 0.040(8) -0.004(5) -0.004(7) -0.002(6)
C12A 0.052(7) 0.029(5) 0.039(7) -0.007(5) -0.003(6) 0.000(5)
C9A 0.072(9) 0.025(6) 0.048(8) -0.003(5) 0.003(7) -0.006(6)
C20 0.049(7) 0.024(5) 0.063(9) -0.007(5) -0.005(7) 0.004(5)
C13A 0.050(8) 0.051(7) 0.035(7) -0.019(6) 0.001(6) 0.014(6)
C18A 0.067(9) 0.039(7) 0.039(7) 0.008(6) -0.005(7) 0.007(6)
C28 0.067(9) 0.034(6) 0.035(7) -0.004(5) -0.004(6) -0.002(6)
C28A 0.095(11) 0.033(6) 0.036(7) -0.013(5) 0.004(8) 0.003(7)
C8A 0.067(9) 0.036(7) 0.061(9) -0.003(6) 0.012(8) 0.000(7)
C27 0.059(8) 0.036(6) 0.049(8) -0.002(6) 0.021(7) 0.007(6)
C14A 0.061(8) 0.069(9) 0.038(7) -0.015(7) -0.006(6) 0.023(8)

loop_
_atom_type_symbol
_atom_type_description
_atom_type_scat_dispersion_real
_atom_type_scat_dispersion_imag
_atom_type_scat_source
C C 0.0033 0.0016 'International Tables Vol C Tables 4.2.6.8 and 6.1.1.4'
H H 0.0000 0.0000 'International Tables Vol C Tables 4.2.6.8 and 6.1.1.4'
N N 0.0061 0.0033 'International Tables Vol C Tables 4.2.6.8 and 6.1.1.4'
O O 0.0106 0.0060 'International Tables Vol C Tables 4.2.6.8 and 6.1.1.4'
S S 0.1246 0.1234 'International Tables Vol C Tables 4.2.6.8 and 6.1.1.4'

loop_
_geom_angle_atom_site_label_1
_geom_angle_atom_site_label_2
_geom_angle_atom_site_label_3
_geom_angle
_geom_angle_site_symmetry_1
_geom_angle_site_symmetry_3
_geom_angle_publ_flag
C16 S1 C3 98.0(5) . . ?
C16A S1A C3A 99.4(6) . . ?
C4 N1 C11 120.8(10) . . ?
C4A N1A C11A 120.6(10) . . ?
C17 C22 C23 119.5(10) . . ?
C17 C22 C21 118.8(10) . . ?
C21 C22 C23 121.7(10) . . ?
C30 C25 C24 124.0(10) . . ?
C30 C25 C26 115.8(10) . . ?
C26 C25 C24 120.1(10) . . ?
C22 C23 C3 120.2(9) . . ?
C22 C23 C24 120.7(9) . . ?
C24 C23 C3 89.3(8) . . ?
C11A C16A S1A 118.8(9) . . ?
C11A C16A C15A 121.2(12) . . ?
C15A C16A S1A 119.9(10) . . ?
O1A C1A C6A 123.6(11) . . ?
O1A C1A C2A 118.3(12) . . ?
C6A C1A C2A 118.1(11) . . ?
O1 C1 C2 119.2(12) . . ?
O1 C1 C6 120.2(12) . . ?
C6 C1 C2 120.5(10) . . ?
C23A C24A C2A 89.7(8) . . ?
C25A C24A C23A 118.2(10) . . ?
C25A C24A C2A 120.6(10) . . ?
C17A C22A C23A 118.1(10) . . ?
C21A C22A C17A 116.7(11) . . ?
C21A C22A C23A 125.2(11) . . ?
C14 C13 C12 118.6(11) . . ?
C11 C16 S1 118.7(9) . . ?
C11 C16 C15 122.3(10) . . ?
C15 C16 S1 118.9(9) . . ?
C22A C17A C18A 123.7(12) . . ?
C25A C30A C29A 121.5(12) . . ?
C11 C12 C13 121.1(12) . . ?
C17 C18 C19 122.6(12) . . ?
C5A C6A C1A 124.3(11) . . ?
C5A C6A C7A 119.2(12) . . ?
C7A C6A C1A 116.4(11) . . ?
C10 C5 C4 119.7(10) . . ?
C10 C5 C6 118.8(11) . . ?
C6 C5 C4 121.5(10) . . ?
C9 C10 C5 121.3(11) . . ?
C6A C5A C10A 121.2(11) . . ?
C6A C5A C4A 120.5(11) . . ?
C10A C5A C4A 118.1(11) . . ?
N1A C11A C12A 117.3(10) . . ?
C16A C11A N1A 125.0(11) . . ?
C16A C11A C12A 117.3(11) . . ?
C13 C14 C15 120.7(12) . . ?
C8 C7 C6 121.4(12) . . ?
N1 C4 C5 117.0(10) . . ?
N1 C4 C3 126.1(11) . . ?
C3 C4 C5 116.8(10) . . ?
C18 C19 C20 118.2(12) . . ?
C10 C9 C8 118.9(12) . . ?
C9A C10A C5A 118.4(12) . . ?
C23A C3A S1A 118.3(8) . . ?
C4A C3A S1A 111.2(8) . . ?
C4A C3A C23A 114.7(10) . . ?
C4A C3A C2A 116.1(10) . . ?
C2A C3A S1A 106.3(8) . . ?
C2A C3A C23A 88.2(8) . . ?
C28A C29A C30A 120.6(13) . . ?
C23 C3 S1 114.0(8) . . ?
C4 C3 S1 110.0(8) . . ?
C4 C3 C23 114.1(9) . . ?
C4 C3 C2 120.7(10) . . ?
C2 C3 S1 109.3(8) . . ?
C2 C3 C23 87.1(8) . . ?
C24A C23A C3A 91.1(9) . . ?
C22A C23A C24A 121.3(10) . . ?
C22A C23A C3A 115.3(9) . . ?
C18 C17 C22 119.5(11) . . ?
C21A C20A C19A 117.8(13) . . ?
C29 C30 C25 121.6(11) . . ?
N1A C4A C5A 116.9(10) . . ?
N1A C4A C3A 123.7(11) . . ?
C3A C4A C5A 119.2(11) . . ?
C16 C11 N1 124.8(11) . . ?
C16 C11 C12 118.7(11) . . ?
C12 C11 N1 116.5(10) . . ?
C1 C2 C24 115.2(10) . . ?
C3 C2 C1 116.7(10) . . ?
C3 C2 C24 90.8(9) . . ?
C7 C8 C9 121.1(12) . . ?
C16 C15 C14 118.6(11) . . ?
C1A C2A C24A 113.5(9) . . ?
C1A C2A C3A 118.4(10) . . ?
C3A C2A C24A 89.2(9) . . ?
C5 C6 C1 121.7(11) . . ?
C7 C6 C1 119.8(11) . . ?
C7 C6 C5 118.4(11) . . ?
C28A C27A C26A 122.1(13) . . ?
C25 C24 C23 121.3(10) . . ?
C25 C24 C2 120.9(9) . . ?
C23 C24 C2 87.1(8) . . ?
C30 C29 C28 120.9(12) . . ?
C20 C21 C22 117.9(12) . . ?
C20A C21A C22A 123.3(13) . . ?
C27 C26 C25 122.6(11) . . ?
C30A C25A C24A 124.0(11) . . ?
C30A C25A C26A 116.9(11) . . ?
C26A C25A C24A 119.1(12) . . ?
C20A C19A C18A 121.7(13) . . ?
C16A C15A C14A 117.4(12) . . ?
C27A C26A C25A 120.4(13) . . ?
C8A C7A C6A 119.0(13) . . ?
C13A C12A C11A 121.4(12) . . ?
C8A C9A C10A 121.5(13) . . ?
C19 C20 C21 122.8(12) . . ?
C14A C13A C12A 121.0(13) . . ?
C17A C18A C19A 116.6(13) . . ?
C27 C28 C29 119.1(12) . . ?
C27A C28A C29A 118.4(12) . . ?
C9A C8A C7A 120.5(13) . . ?
C26 C27 C28 119.9(12) . . ?
C13A C14A C15A 121.4(13) . . ?

loop_
_geom_bond_atom_site_label_1
_geom_bond_atom_site_label_2
_geom_bond_distance
_geom_bond_site_symmetry_2
_geom_bond_publ_flag
S1 C16 1.772(11) . ?
S1 C3 1.797(12) . ?
S1A C16A 1.745(12) . ?
S1A C3A 1.771(12) . ?
O1 C1 1.225(14) . ?
N1 C4 1.258(15) . ?
N1 C11 1.406(15) . ?
O1A C1A 1.217(15) . ?
N1A C11A 1.401(16) . ?
N1A C4A 1.297(15) . ?
C22 C23 1.514(15) . ?
C22 C17 1.411(17) . ?
C22 C21 1.434(17) . ?
C25 C30 1.402(17) . ?
C25 C24 1.494(15) . ?
C25 C26 1.407(16) . ?
C23 C3 1.597(15) . ?
C23 C24 1.539(16) . ?
C16A C11A 1.389(16) . ?
C16A C15A 1.420(17) . ?
C1A C6A 1.451(18) . ?
C1A C2A 1.508(17) . ?
C1 C2 1.522(18) . ?
C1 C6 1.463(17) . ?
C24A C23A 1.551(16) . ?
C24A C2A 1.606(16) . ?
C24A C25A 1.480(16) . ?
C22A C17A 1.387(17) . ?
C22A C23A 1.511(16) . ?
C22A C21A 1.384(17) . ?
C13 C12 1.434(17) . ?
C13 C14 1.387(19) . ?
C16 C11 1.381(16) . ?
C16 C15 1.398(17) . ?
C17A C18A 1.391(17) . ?
C30A C29A 1.410(17) . ?
C30A C25A 1.400(18) . ?
C12 C11 1.385(17) . ?
C18 C19 1.375(18) . ?
C18 C17 1.360(18) . ?
C6A C5A 1.396(17) . ?
C6A C7A 1.404(18) . ?
C5 C10 1.388(16) . ?
C5 C4 1.519(16) . ?
C5 C6 1.428(16) . ?
C10 C9 1.371(17) . ?
C5A C10A 1.400(17) . ?
C5A C4A 1.496(17) . ?
C11A C12A 1.417(18) . ?
C14 C15 1.411(17) . ?
C7 C8 1.330(19) . ?
C7 C6 1.399(17) . ?
C4 C3 1.503(16) . ?
C19 C20 1.377(18) . ?
C9 C8 1.414(19) . ?
C10A C9A 1.377(17) . ?
C3A C23A 1.602(15) . ?
C3A C4A 1.480(17) . ?
C3A C2A 1.599(18) . ?
C29A C28A 1.39(2) . ?
C3 C2 1.519(15) . ?
C20A C21A 1.382(18) . ?
C20A C19A 1.40(2) . ?
C30 C29 1.358(17) . ?
C2 C24 1.578(16) . ?
C27A C26A 1.403(18) . ?
C27A C28A 1.37(2) . ?
C29 C28 1.392(18) . ?
C21 C20 1.379(18) . ?
C26 C27 1.367(18) . ?
C25A C26A 1.417(17) . ?
C19A C18A 1.41(2) . ?
C15A C14A 1.426(19) . ?
C7A C8A 1.40(2) . ?
C12A C13A 1.373(18) . ?
C9A C8A 1.38(2) . ?
C13A C14A 1.33(2) . ?
C28 C27 1.37(2) . ?
